data_4038878
loop_
_publ_author_name
'Yadav, Jyothi'
'Pawar, Amol Prakash'
'Nagare, Yadav Kacharu'
'Iype, Eldhose'
'Rangan, Krishnan'
'Ohshita, Joji'
'Kumar, Dalip'
'Kumar, Indresh'

_publ_section_title
;
 Direct Amine-Catalyzed Enantioselective Synthesis of Pentacyclic
 Dibenzo[<i>b</i>,<i>f</i>][1,4]oxazepine/Thiazepine-Fused
 Isoquinuclidines along with DFT Calculations.
;
_journal_name_full 'The Journal of organic chemistry'
_journal_paper_doi 10.1021/acs.joc.0c02141
_journal_year 2020
_chemical_absolute_configuration unk
_chemical_formula_moiety 'C20 H18 Br N O2'
_chemical_formula_sum 'C20 H18 Br N O2'
_chemical_formula_weight 384.26
_space_group_crystal_system orthorhombic
_space_group_IT_number 19
_space_group_name_Hall 'P 2ac 2ab'
_space_group_name_H-M_alt 'P 21 21 21'
_atom_sites_solution_hydrogens geom
_atom_sites_solution_primary dual
_audit_creation_date 2018-07-19
_audit_creation_method
;
Olex2 1.2
(compiled 2018.05.29 svn.r3508 for OlexSys, GUI svn.r5506)
;
_cell_angle_alpha 90
_cell_angle_beta 90
_cell_angle_gamma 90
_cell_formula_units_Z 4
_cell_length_a 6.4266(3)
_cell_length_b 15.5268(6)
_cell_length_c 16.3329(6)
_cell_measurement_reflns_used 7370
_cell_measurement_temperature 93(2)
_cell_measurement_theta_max 29.6840
_cell_measurement_theta_min 3.6190
_cell_volume 1629.77(12)
_computing_cell_refinement 'CrysAlisPro 1.171.39.20a (Rigaku OD, 2015)'
_computing_data_collection 'CrysAlisPro 1.171.39.20a (Rigaku OD, 2015)'
_computing_data_reduction 'CrysAlisPro 1.171.39.20a (Rigaku OD, 2015)'
_computing_molecular_graphics 'Olex2 (Dolomanov et al., 2009)'
_computing_publication_material 'Olex2 (Dolomanov et al., 2009)'
_computing_structure_refinement 'ShelXL (Sheldrick, 2015)'
_computing_structure_solution 'ShelXT (Sheldrick, 2015)'
_diffrn_ambient_temperature 93(2)
_diffrn_detector 'CCD plate'
_diffrn_measured_fraction_theta_full 0.997
_diffrn_measured_fraction_theta_max 0.932
_diffrn_measurement_details
;
List of Runs (angles in degrees, time in seconds):

  # Type    Start    End  Width  t~exp~   \w     \q     \k     \f   Frames
--------------------------------------------------------------------------
  1  \w    -75.00 -33.00   0.50   41.42    --    0.00 -19.00  90.00   84
  2  \w    -22.00  58.00   0.50   41.42    --    0.00  57.00-180.00  160
  3  \w     48.00  88.00   0.50   41.42    --    0.00  57.00  30.00   80
  4  \w    -20.00  85.00   0.50   41.42    --    0.00  19.00  30.00  210
  5  \w    -48.00 -23.00   0.50   41.42    --    0.00 -57.00-150.00   50
;
_diffrn_measurement_device 'four-circle diffractometer'
_diffrn_measurement_device_type 'XtaLAB Pro: Kappa dual home/near'
_diffrn_measurement_method '\w scans'
_diffrn_orient_matrix_type 'CrysAlisPro convention (1999,Acta A55,543-557)'
_diffrn_orient_matrix_UB_11 0.0298712000
_diffrn_orient_matrix_UB_12 0.0333723000
_diffrn_orient_matrix_UB_13 0.0271699000
_diffrn_orient_matrix_UB_21 0.0920930000
_diffrn_orient_matrix_UB_22 -0.0229724000
_diffrn_orient_matrix_UB_23 0.0098328000
_diffrn_orient_matrix_UB_31 0.0530190000
_diffrn_orient_matrix_UB_32 0.0210804000
_diffrn_orient_matrix_UB_33 -0.0324279000
_diffrn_radiation_monochromator graphite
_diffrn_radiation_probe x-ray
_diffrn_radiation_type MoK\a
_diffrn_radiation_wavelength 0.71073
_diffrn_reflns_av_R_equivalents 0.0382
_diffrn_reflns_av_unetI/netI 0.0308
_diffrn_reflns_Laue_measured_fraction_full 0.997
_diffrn_reflns_Laue_measured_fraction_max 0.932
_diffrn_reflns_limit_h_max 8
_diffrn_reflns_limit_h_min -8
_diffrn_reflns_limit_k_max 21
_diffrn_reflns_limit_k_min -20
_diffrn_reflns_limit_l_max 22
_diffrn_reflns_limit_l_min -22
_diffrn_reflns_number 18037
_diffrn_reflns_point_group_measured_fraction_full 0.998
_diffrn_reflns_point_group_measured_fraction_max 0.909
_diffrn_reflns_theta_full 25.242
_diffrn_reflns_theta_max 29.777
_diffrn_reflns_theta_min 3.407
_diffrn_source 'fine-focus sealed X-ray tube'
_diffrn_source_type 'Enhance (Mo) X-ray Source'
_exptl_absorpt_coefficient_mu 2.534
_exptl_absorpt_correction_T_max 1.00000
_exptl_absorpt_correction_T_min 0.68734
_exptl_absorpt_correction_type multi-scan
_exptl_absorpt_process_details
;
CrysAlisPro 1.171.39.20a (Rigaku Oxford Diffraction, 2015)
Empirical absorption correction using spherical harmonics,
 implemented in SCALE3 ABSPACK scaling algorithm.
;
_exptl_crystal_colour Colourless
_exptl_crystal_density_diffrn 1.566
_exptl_crystal_description Rod
_exptl_crystal_F_000 784
_exptl_crystal_size_max 0.15
_exptl_crystal_size_mid 0.03
_exptl_crystal_size_min 0.03
_refine_diff_density_max 0.355
_refine_diff_density_min -0.366
_refine_diff_density_rms 0.067
_refine_ls_abs_structure_details
;
 Flack x determined using 1522 quotients [(I+)-(I-)]/[(I+)+(I-)]
 (Parsons, Flack and Wagner, Acta Cryst. B69 (2013) 249-259).
;
_refine_ls_abs_structure_Flack -0.009(4)
_refine_ls_extinction_method none
_refine_ls_goodness_of_fit_ref 1.073
_refine_ls_hydrogen_treatment constr
_refine_ls_matrix_type full
_refine_ls_number_parameters 218
_refine_ls_number_reflns 4227
_refine_ls_number_restraints 0
_refine_ls_restrained_S_all 1.073
_refine_ls_R_factor_all 0.0311
_refine_ls_R_factor_gt 0.0258
_refine_ls_shift/su_max 0.000
_refine_ls_shift/su_mean 0.000
_refine_ls_structure_factor_coef Fsqd
_refine_ls_weighting_details 'w=1/[\s^2^(Fo^2^)+(0.0298P)^2^+0.5722P] where P=(Fo^2^+2Fc^2^)/3'
_refine_ls_weighting_scheme calc
_refine_ls_wR_factor_gt 0.0598
_refine_ls_wR_factor_ref 0.0615
_reflns_Friedel_coverage 0.703
_reflns_Friedel_fraction_full 1.000
_reflns_Friedel_fraction_max 0.877
_reflns_number_gt 3897
_reflns_number_total 4227
_reflns_threshold_expression 'I > 2\s(I)'
_cod_data_source_file jo0c02141_si_003.cif
_cod_data_source_block exp_280-ap-i
_cod_database_code 4038878
_shelx_shelxl_version_number 2016/4
_shelx_space_group_comment
;
The symmetry employed for this shelxl refinement is uniquely defined
by the following loop, which should always be used as a source of
symmetry information in preference to the above space-group names.
They are only intended as comments.
;
_reflns_odcompleteness_completeness 99.64
_reflns_odcompleteness_iscentric 1
_reflns_odcompleteness_theta 26.32
_olex2_refinement_description
;
1. Fixed Uiso
 At 1.2 times of:
  All C(H) groups, All C(H,H) groups
 At 1.5 times of:
  All C(H,H,H) groups
2.a Ternary CH refined with riding coordinates:
 C17(H17), C16(H16), C13(H13)
2.b Secondary CH2 refined with riding coordinates:
 C18(H18A,H18B), C19(H19A,H19B), C14(H14A,H14B)
2.c Aromatic/amide H refined with riding coordinates:
 C3(H3), C5(H5), C2(H2), C11(H11), C8(H8), C10(H10)
2.d Idealised Me refined as rotating group:
 C20(H20A,H20B,H20C)
;
_olex2_submission_special_instructions 'No special instructions were received'
_oxdiff_exptl_absorpt_empirical_details
;
Empirical correction (ABSPACK) includes:
- Absorption correction using spherical harmonics
- Frame scaling
;
_oxdiff_exptl_absorpt_empirical_full_max 1.367
_oxdiff_exptl_absorpt_empirical_full_min 0.861

loop_
_space_group_symop_operation_xyz
'x, y, z'
'-x+1/2, -y, z+1/2'
'-x, y+1/2, -z+1/2'
'x+1/2, -y+1/2, -z'

loop_
_atom_site_label
_atom_site_type_symbol
_atom_site_fract_x
_atom_site_fract_y
_atom_site_fract_z
_atom_site_U_iso_or_equiv
_atom_site_adp_type
_atom_site_occupancy
_atom_site_site_symmetry_order
_atom_site_calc_flag
_atom_site_refinement_flags_posn
_atom_site_refinement_flags_adp
_atom_site_refinement_flags_occupancy
_atom_site_disorder_assembly
_atom_site_disorder_group
Br1 Br 0.03069(5) 0.30683(2) 0.53350(2) 0.02267(8) Uani 1 1 d . . . . .
O1 O 0.6331(3) 0.50552(13) 0.63282(11) 0.0162(4) Uani 1 1 d . . . . .
O2 O -0.0720(3) 0.76444(13) 0.60413(12) 0.0199(4) Uani 1 1 d . . . . .
N1 N 0.4159(3) 0.65189(14) 0.71552(13) 0.0116(4) Uani 1 1 d . . . . .
C4 C 0.1526(4) 0.41691(17) 0.55144(14) 0.0146(5) Uani 1 1 d . . . . .
C3 C 0.0393(4) 0.49033(15) 0.53312(15) 0.0141(4) Uani 1 1 d . . . . .
H3 H -0.089706 0.486277 0.507602 0.017 Uiso 1 1 calc R . . . .
C6 C 0.4291(4) 0.50200(17) 0.60569(15) 0.0127(5) Uani 1 1 d . . . . .
C5 C 0.3505(4) 0.42122(18) 0.58612(15) 0.0152(5) Uani 1 1 d . . . . .
H5 H 0.427592 0.371564 0.595844 0.018 Uiso 1 1 calc R . . . .
C1 C 0.3162(4) 0.57777(17) 0.59155(15) 0.0118(5) Uani 1 1 d . . . . .
C2 C 0.1223(4) 0.57036(17) 0.55366(14) 0.0129(5) Uani 1 1 d . . . . .
H2 H 0.046890 0.619949 0.541870 0.015 Uiso 1 1 calc R . . . .
C12 C 0.5893(4) 0.60918(16) 0.74884(15) 0.0109(5) Uani 1 1 d . . . . .
C15 C 0.0890(4) 0.74962(16) 0.63977(16) 0.0133(5) Uani 1 1 d . . . . .
C18 C 0.4275(4) 0.82022(16) 0.63504(16) 0.0151(5) Uani 1 1 d . . . . .
H18A H 0.562457 0.822805 0.608558 0.018 Uiso 1 1 calc R . . . .
H18B H 0.354948 0.873766 0.624047 0.018 Uiso 1 1 calc R . . . .
C11 C 0.6697(4) 0.62998(17) 0.82698(15) 0.0130(5) Uani 1 1 d . . . . .
H11 H 0.605430 0.673134 0.857293 0.016 Uiso 1 1 calc R . . . .
C19 C 0.4566(4) 0.80907(17) 0.72864(14) 0.0158(4) Uani 1 1 d . . . . .
H19A H 0.602968 0.801677 0.741403 0.019 Uiso 1 1 calc R . . . .
H19B H 0.406469 0.859797 0.757131 0.019 Uiso 1 1 calc R . . . .
C9 C 0.9473(5) 0.52427(16) 0.81709(15) 0.0141(5) Uani 1 1 d . . . . .
C8 C 0.8667(4) 0.50134(16) 0.74113(15) 0.0130(5) Uani 1 1 d . . . . .
H8 H 0.933233 0.458677 0.710941 0.016 Uiso 1 1 calc R . . . .
C17 C 0.4122(4) 0.65942(16) 0.62412(14) 0.0107(5) Uani 1 1 d . . . . .
H17 H 0.556179 0.662538 0.604598 0.013 Uiso 1 1 calc R . . . .
C10 C 0.8415(4) 0.58820(17) 0.86008(16) 0.0148(5) Uani 1 1 d . . . . .
H10 H 0.886971 0.603302 0.912196 0.018 Uiso 1 1 calc R . . . .
C16 C 0.3009(4) 0.74367(16) 0.60001(16) 0.0127(5) Uani 1 1 d . . . . .
H16 H 0.288948 0.748281 0.540351 0.015 Uiso 1 1 calc R . . . .
C7 C 0.6896(4) 0.54023(17) 0.70886(15) 0.0116(5) Uani 1 1 d . . . . .
C13 C 0.3330(4) 0.72922(17) 0.75617(16) 0.0127(5) Uani 1 1 d . . . . .
H13 H 0.343735 0.722654 0.815699 0.015 Uiso 1 1 calc R . . . .
C14 C 0.1045(4) 0.73874(18) 0.73166(16) 0.0150(5) Uani 1 1 d . . . . .
H14A H 0.027318 0.688072 0.748524 0.018 Uiso 1 1 calc R . . . .
H14B H 0.044614 0.788469 0.758810 0.018 Uiso 1 1 calc R . . . .
C20 C 1.1424(5) 0.48249(19) 0.85000(18) 0.0193(6) Uani 1 1 d . . . . .
H20A H 1.161674 0.427464 0.824288 0.029 Uiso 1 1 calc GR . . . .
H20B H 1.129583 0.474835 0.908105 0.029 Uiso 1 1 calc GR . . . .
H20C H 1.260083 0.518629 0.838516 0.029 Uiso 1 1 calc GR . . . .

loop_
_atom_site_aniso_label
_atom_site_aniso_U_11
_atom_site_aniso_U_22
_atom_site_aniso_U_33
_atom_site_aniso_U_23
_atom_site_aniso_U_13
_atom_site_aniso_U_12
Br1 0.03105(15) 0.01655(12) 0.02040(12) -0.00052(11) -0.00768(12) -0.00511(11)
O1 0.0103(9) 0.0228(10) 0.0156(9) -0.0094(8) -0.0035(8) 0.0055(8)
O2 0.0144(10) 0.0236(10) 0.0216(9) -0.0035(8) -0.0053(8) 0.0056(7)
N1 0.0139(11) 0.0127(10) 0.0082(9) -0.0018(7) -0.0011(8) 0.0032(8)
C4 0.0203(13) 0.0133(11) 0.0103(11) -0.0022(9) -0.0013(9) -0.0020(10)
C3 0.0124(10) 0.0187(11) 0.0111(9) -0.0025(9) -0.0013(12) 0.0011(9)
C6 0.0120(13) 0.0165(12) 0.0094(10) -0.0022(9) -0.0016(9) 0.0019(9)
C5 0.0179(14) 0.0154(12) 0.0122(11) -0.0020(9) -0.0035(10) 0.0039(10)
C1 0.0128(12) 0.0146(12) 0.0079(10) -0.0008(9) 0.0008(9) 0.0010(9)
C2 0.0124(12) 0.0170(12) 0.0093(11) -0.0012(9) -0.0005(9) 0.0035(10)
C12 0.0105(11) 0.0120(11) 0.0101(10) 0.0015(9) 0.0007(9) -0.0016(8)
C15 0.0131(12) 0.0105(11) 0.0164(11) -0.0017(9) -0.0003(10) 0.0004(9)
C18 0.0135(13) 0.0125(12) 0.0194(11) 0.0018(9) 0.0019(10) -0.0019(9)
C11 0.0130(12) 0.0150(12) 0.0111(11) 0.0005(9) -0.0001(10) 0.0007(9)
C19 0.0153(11) 0.0136(10) 0.0185(11) -0.0025(10) -0.0043(10) 0.0001(12)
C9 0.0140(12) 0.0131(11) 0.0153(11) 0.0045(9) -0.0023(11) -0.0015(10)
C8 0.0116(12) 0.0122(11) 0.0151(11) 0.0006(9) -0.0009(10) 0.0007(9)
C17 0.0091(12) 0.0133(11) 0.0098(11) -0.0004(8) -0.0001(9) -0.0006(9)
C10 0.0181(13) 0.0158(12) 0.0104(10) 0.0034(9) -0.0034(10) -0.0021(10)
C16 0.0122(12) 0.0152(12) 0.0109(11) 0.0018(10) -0.0005(10) 0.0015(9)
C7 0.0116(12) 0.0142(12) 0.0089(10) 0.0013(9) -0.0013(9) -0.0016(10)
C13 0.0123(12) 0.0143(11) 0.0113(11) -0.0013(9) 0.0019(10) 0.0023(9)
C14 0.0125(12) 0.0181(13) 0.0145(11) 0.0008(10) 0.0027(10) 0.0019(10)
C20 0.0172(14) 0.0193(13) 0.0215(13) 0.0020(10) -0.0077(11) 0.0011(11)

loop_
_atom_type_symbol
_atom_type_description
_atom_type_scat_dispersion_real
_atom_type_scat_dispersion_imag
_atom_type_scat_source
C C 0.0033 0.0016 'International Tables Vol C Tables 4.2.6.8 and 6.1.1.4'
H H 0.0000 0.0000 'International Tables Vol C Tables 4.2.6.8 and 6.1.1.4'
Br Br -0.2901 2.4595 'International Tables Vol C Tables 4.2.6.8 and 6.1.1.4'
N N 0.0061 0.0033 'International Tables Vol C Tables 4.2.6.8 and 6.1.1.4'
O O 0.0106 0.0060 'International Tables Vol C Tables 4.2.6.8 and 6.1.1.4'

loop_
_geom_angle_atom_site_label_1
_geom_angle_atom_site_label_2
_geom_angle_atom_site_label_3
_geom_angle
_geom_angle_site_symmetry_1
_geom_angle_site_symmetry_3
_geom_angle_publ_flag
C6 O1 C7 122.95(19) . . ?
C12 N1 C17 115.81(19) . . ?
C12 N1 C13 119.8(2) . . ?
C13 N1 C17 112.34(19) . . ?
C3 C4 Br1 119.3(2) . . ?
C3 C4 C5 121.9(2) . . ?
C5 C4 Br1 118.8(2) . . ?
C4 C3 H3 120.6 . . ?
C4 C3 C2 118.7(2) . . ?
C2 C3 H3 120.6 . . ?
O1 C6 C5 116.9(2) . . ?
O1 C6 C1 120.6(2) . . ?
C5 C6 C1 122.2(2) . . ?
C4 C5 H5 121.0 . . ?
C6 C5 C4 117.9(2) . . ?
C6 C5 H5 121.0 . . ?
C6 C1 C17 115.9(2) . . ?
C2 C1 C6 117.8(2) . . ?
C2 C1 C17 126.2(2) . . ?
C3 C2 C1 121.5(2) . . ?
C3 C2 H2 119.3 . . ?
C1 C2 H2 119.3 . . ?
N1 C12 C11 122.1(2) . . ?
N1 C12 C7 122.8(2) . . ?
C7 C12 C11 115.1(2) . . ?
O2 C15 C16 125.1(2) . . ?
O2 C15 C14 123.7(2) . . ?
C16 C15 C14 111.1(2) . . ?
H18A C18 H18B 108.2 . . ?
C19 C18 H18A 109.7 . . ?
C19 C18 H18B 109.7 . . ?
C19 C18 C16 110.0(2) . . ?
C16 C18 H18A 109.7 . . ?
C16 C18 H18B 109.7 . . ?
C12 C11 H11 118.8 . . ?
C10 C11 C12 122.3(2) . . ?
C10 C11 H11 118.8 . . ?
C18 C19 H19A 110.0 . . ?
C18 C19 H19B 110.0 . . ?
H19A C19 H19B 108.4 . . ?
C13 C19 C18 108.4(2) . . ?
C13 C19 H19A 110.0 . . ?
C13 C19 H19B 110.0 . . ?
C8 C9 C10 116.8(2) . . ?
C8 C9 C20 121.1(2) . . ?
C10 C9 C20 122.1(2) . . ?
C9 C8 H8 119.0 . . ?
C9 C8 C7 122.1(2) . . ?
C7 C8 H8 119.0 . . ?
N1 C17 C1 107.03(19) . . ?
N1 C17 H17 108.2 . . ?
N1 C17 C16 109.2(2) . . ?
C1 C17 H17 108.2 . . ?
C1 C17 C16 115.7(2) . . ?
C16 C17 H17 108.2 . . ?
C11 C10 C9 121.6(2) . . ?
C11 C10 H10 119.2 . . ?
C9 C10 H10 119.2 . . ?
C15 C16 C18 105.5(2) . . ?
C15 C16 C17 111.1(2) . . ?
C15 C16 H16 110.6 . . ?
C18 C16 H16 110.6 . . ?
C17 C16 C18 108.2(2) . . ?
C17 C16 H16 110.6 . . ?
O1 C7 C12 125.7(2) . . ?
C8 C7 O1 112.4(2) . . ?
C8 C7 C12 121.9(2) . . ?
N1 C13 C19 109.8(2) . . ?
N1 C13 H13 109.7 . . ?
N1 C13 C14 108.0(2) . . ?
C19 C13 H13 109.7 . . ?
C14 C13 C19 110.0(2) . . ?
C14 C13 H13 109.7 . . ?
C15 C14 C13 109.5(2) . . ?
C15 C14 H14A 109.8 . . ?
C15 C14 H14B 109.8 . . ?
C13 C14 H14A 109.8 . . ?
C13 C14 H14B 109.8 . . ?
H14A C14 H14B 108.2 . . ?
C9 C20 H20A 109.5 . . ?
C9 C20 H20B 109.5 . . ?
C9 C20 H20C 109.5 . . ?
H20A C20 H20B 109.5 . . ?
H20A C20 H20C 109.5 . . ?
H20B C20 H20C 109.5 . . ?

loop_
_geom_bond_atom_site_label_1
_geom_bond_atom_site_label_2
_geom_bond_distance
_geom_bond_site_symmetry_2
_geom_bond_publ_flag
Br1 C4 1.903(3) . ?
O1 C6 1.385(3) . ?
O1 C7 1.402(3) . ?
O2 C15 1.209(3) . ?
N1 C12 1.406(3) . ?
N1 C17 1.498(3) . ?
N1 C13 1.472(3) . ?
C4 C3 1.385(4) . ?
C4 C5 1.394(4) . ?
C3 H3 0.9300 . ?
C3 C2 1.393(3) . ?
C6 C5 1.389(4) . ?
C6 C1 1.401(4) . ?
C5 H5 0.9300 . ?
C1 C2 1.396(4) . ?
C1 C17 1.507(3) . ?
C2 H2 0.9300 . ?
C12 C11 1.414(3) . ?
C12 C7 1.410(4) . ?
C15 C16 1.512(4) . ?
C15 C14 1.514(4) . ?
C18 H18A 0.9700 . ?
C18 H18B 0.9700 . ?
C18 C19 1.550(3) . ?
C18 C16 1.550(4) . ?
C11 H11 0.9300 . ?
C11 C10 1.390(4) . ?
C19 H19A 0.9700 . ?
C19 H19B 0.9700 . ?
C19 C13 1.540(4) . ?
C9 C8 1.391(4) . ?
C9 C10 1.393(4) . ?
C9 C20 1.511(4) . ?
C8 H8 0.9300 . ?
C8 C7 1.392(3) . ?
C17 H17 0.9800 . ?
C17 C16 1.542(3) . ?
C10 H10 0.9300 . ?
C16 H16 0.9800 . ?
C13 H13 0.9800 . ?
C13 C14 1.529(4) . ?
C14 H14A 0.9700 . ?
C14 H14B 0.9700 . ?
C20 H20A 0.9600 . ?
C20 H20B 0.9600 . ?
C20 H20C 0.9600 . ?
